data_4518612
loop_
_publ_author_name
'Liu, Yuexin'
'Jiao, Yang'
'Luo, Huajun'
'Huang, Nianyu'
'Lai, Mengnan'
'Zou, Kun'
'Yao, Hui'

_publ_section_title
;
 Catalyst-Controlled Regiodivergent Synthesis of 1- and 3-Thiosugars with
 High Stereoselectivity and Chemoselectivity
;
_journal_name_full 'ACS Catalysis'
_journal_page_first 5287
_journal_page_last 5293
_journal_paper_doi 10.1021/acscatal.1c00225
_journal_year 2021
_chemical_absolute_configuration ad
_chemical_formula_moiety 'C14 H15 Br O4 S'
_chemical_formula_sum 'C14 H15 Br O4 S'
_chemical_formula_weight 359.23
_space_group_crystal_system monoclinic
_space_group_IT_number 4
_space_group_name_Hall 'P 2yb'
_space_group_name_H-M_alt 'P 1 21 1'
_atom_sites_solution_hydrogens geom
_atom_sites_solution_primary dual
_audit_creation_date 2020-08-17
_audit_creation_method
;
Olex2 1.3-alpha
(compiled 2020.07.31 svn.rc2a77460 for OlexSys, GUI svn.r6145)
;
_cell_angle_alpha 90
_cell_angle_beta 101.514(7)
_cell_angle_gamma 90
_cell_formula_units_Z 4
_cell_length_a 12.4647(9)
_cell_length_b 5.1138(4)
_cell_length_c 23.6809(16)
_cell_measurement_reflns_used 3760
_cell_measurement_temperature 100.00(10)
_cell_measurement_theta_max 73.6400
_cell_measurement_theta_min 3.7320
_cell_volume 1479.09(19)
_computing_cell_refinement 'CrysAlisPro 1.171.38.43f (Rigaku OD, 2015)'
_computing_data_collection 'CrysAlisPro 1.171.38.43f (Rigaku OD, 2015)'
_computing_data_reduction 'CrysAlisPro 1.171.38.43f (Rigaku OD, 2015)'
_computing_molecular_graphics 'Olex2 1.3-alpha (Dolomanov et al., 2009)'
_computing_publication_material 'Olex2 1.3-alpha (Dolomanov et al., 2009)'
_computing_structure_refinement 'SHELXL 2018/3 (Sheldrick, 2015)'
_computing_structure_solution 'SHELXT 2018/2 (Sheldrick, 2018)'
_diffrn_ambient_environment N~2~
_diffrn_ambient_temperature 100.00(10)
_diffrn_detector 'CCD plate'
_diffrn_detector_area_resol_mean 5.2684
_diffrn_detector_type AtlasS2
_diffrn_measured_fraction_theta_full 0.994
_diffrn_measured_fraction_theta_max 0.961
_diffrn_measurement_details
;
List of Runs (angles in degrees, time in seconds):

  # Type    Start    End  Width  t~exp~   \w     \q     \k     \f   Frames
--------------------------------------------------------------------------
  1  \w     38.00  72.00   1.00    1.00    --   40.73 -77.00  30.00   34
  2  \w      7.00  76.00   1.00    1.00    --   40.73 -99.00 -90.00   69
  3  \w     42.00 134.00   1.00    1.00    --  108.20 -45.00-180.00   92
  4  \w     49.00 128.00   1.00    1.00    --  108.20 -45.00 -90.00   79
  5  \w     99.00 125.00   1.00    1.00    --  108.20  30.00   0.00   26
  6  \w    152.00 178.00   1.00    1.00    --  108.20  30.00   0.00   26
  7  \w    123.00 151.00   1.00    1.00    --  108.20  77.00 -90.00   28
  8  \w     94.00 175.00   1.00    1.00    --  108.20 125.00 -90.00   81
  9  \w     26.00 106.00   1.00    1.00    --  108.20 -94.00-150.00   80
 10  \w   -113.00 -59.00   1.00    1.00    --  -40.73 -57.00  60.00   54
 11  \w   -112.00 -46.00   1.00    1.00    --  -40.73 -37.00 -30.00   66
 12  \w   -113.00 -98.00   1.00    1.00    --  -40.98 -37.00   0.00   15
;
_diffrn_measurement_device 'four-circle diffractometer'
_diffrn_measurement_device_type 'SuperNova, Dual, Cu at zero, AtlasS2'
_diffrn_measurement_method '\w scans'
_diffrn_orient_matrix_type 'CrysAlisPro convention (1999,Acta A55,543-557)'
_diffrn_orient_matrix_UB_11 -0.0579678000
_diffrn_orient_matrix_UB_12 0.0830722000
_diffrn_orient_matrix_UB_13 0.0487699000
_diffrn_orient_matrix_UB_21 -0.1056291000
_diffrn_orient_matrix_UB_22 -0.1363270000
_diffrn_orient_matrix_UB_23 -0.0311482000
_diffrn_orient_matrix_UB_31 0.0372829000
_diffrn_orient_matrix_UB_32 -0.2556604000
_diffrn_orient_matrix_UB_33 0.0325003000
_diffrn_radiation_monochromator mirror
_diffrn_radiation_probe x-ray
_diffrn_radiation_type 'Cu K\a'
_diffrn_radiation_wavelength 1.54184
_diffrn_reflns_av_R_equivalents 0.0892
_diffrn_reflns_av_unetI/netI 0.0726
_diffrn_reflns_Laue_measured_fraction_full 0.994
_diffrn_reflns_Laue_measured_fraction_max 0.961
_diffrn_reflns_limit_h_max 15
_diffrn_reflns_limit_h_min -12
_diffrn_reflns_limit_k_max 3
_diffrn_reflns_limit_k_min -6
_diffrn_reflns_limit_l_max 29
_diffrn_reflns_limit_l_min -29
_diffrn_reflns_number 5629
_diffrn_reflns_point_group_measured_fraction_full 0.685
_diffrn_reflns_point_group_measured_fraction_max 0.652
_diffrn_reflns_theta_full 67.684
_diffrn_reflns_theta_max 74.187
_diffrn_reflns_theta_min 1.904
_diffrn_source 'micro-focus sealed X-ray tube'
_diffrn_source_type 'SuperNova (Cu) X-ray Source'
_exptl_absorpt_coefficient_mu 5.207
_exptl_absorpt_correction_T_max 1.00000
_exptl_absorpt_correction_T_min 0.21920
_exptl_absorpt_correction_type multi-scan
_exptl_absorpt_process_details
;
CrysAlisPro 1.171.38.43f (Rigaku Oxford Diffraction, 2015)
Empirical absorption correction using spherical harmonics,
 implemented in SCALE3 ABSPACK scaling algorithm.
;
_exptl_crystal_colour colourless
_exptl_crystal_colour_primary colourless
_exptl_crystal_density_diffrn 1.613
_exptl_crystal_description block
_exptl_crystal_F_000 728
_exptl_crystal_size_max 0.13
_exptl_crystal_size_mid 0.11
_exptl_crystal_size_min 0.1
_refine_diff_density_max 1.976
_refine_diff_density_min -1.644
_refine_diff_density_rms 0.273
_refine_ls_abs_structure_details
;
 Refined as an inversion twin.
;
_refine_ls_abs_structure_Flack 0.05(4)
_refine_ls_extinction_method none
_refine_ls_goodness_of_fit_ref 1.045
_refine_ls_hydrogen_treatment constr
_refine_ls_matrix_type full
_refine_ls_number_parameters 366
_refine_ls_number_reflns 3932
_refine_ls_number_restraints 31
_refine_ls_restrained_S_all 1.042
_refine_ls_R_factor_all 0.0834
_refine_ls_R_factor_gt 0.0799
_refine_ls_shift/su_max 0.010
_refine_ls_shift/su_mean 0.000
_refine_ls_structure_factor_coef Fsqd
_refine_ls_weighting_details 'w=1/[\s^2^(Fo^2^)+(0.1800P)^2^+11.9253P] where P=(Fo^2^+2Fc^2^)/3'
_refine_ls_weighting_scheme calc
_refine_ls_wR_factor_gt 0.2512
_refine_ls_wR_factor_ref 0.2530
_reflns_Friedel_coverage 0.214
_reflns_Friedel_fraction_full 0.289
_reflns_Friedel_fraction_max 0.260
_reflns_number_gt 3775
_reflns_number_total 3932
_reflns_threshold_expression 'I > 2\s(I)'
_cod_data_source_file cs1c00225_si_003.cif
_cod_data_source_block lyx-72
_cod_database_code 4518612
_shelx_shelxl_version_number 2018/3
_shelx_space_group_comment
;
The symmetry employed for this shelxl refinement is uniquely defined
by the following loop, which should always be used as a source of
symmetry information in preference to the above space-group names.
They are only intended as comments.
;
_reflns_odcompleteness_completeness 99.63
_reflns_odcompleteness_iscentric 1
_reflns_odcompleteness_theta 66.97
_olex2_refinement_description
;
1. Twinned data refinement
 Scales: 0.95(4)
 0.05(4)
2. Fixed Uiso
 At 1.2 times of:
  All C(H) groups, All C(H,H) groups
 At 1.5 times of:
  All C(H,H,H) groups, All O(H) groups
3. Uiso/Uaniso restraints and constraints
Uanis(O7) \\sim Ueq, Uanis(C14) \\sim Ueq, Uanis(C26) \\sim Ueq, Uanis(C7)
\\sim Ueq, Uanis(C11) \\sim Ueq: with sigma of 0.002 and sigma for terminal
atoms of 0.2
Uanis(C14) \\sim Ueq: with sigma of 0.0005 and sigma for terminal atoms of 0.001
4.a Ternary CH refined with riding coordinates:
 C24(H24), C11(H11), C10(H10), C25(H25), C21(H21), C7(H7)
4.b Secondary CH2 refined with riding coordinates:
 C26(H26A,H26B), C12(H12A,H12B)
4.c Aromatic/amide H refined with riding coordinates:
 C3(H3), C23(H23), C2(H2), C6(H6), C16(H16), C5(H5), C20(H20), C9(H9), C8(H8A),
  C22(H22), C19(H19), C17(H17)
4.d Idealised Me refined as rotating group:
 C28(H28A,H28B,H28C), C14(H14A,H14B,H14C)
4.e Idealised tetrahedral OH refined as rotating group:
 O8(H8), O1(H1)
;
_olex2_date_sample_data_collection 2020-08-17
_olex2_submission_special_instructions 'No special instructions were received'
_oxdiff_exptl_absorpt_empirical_details
;
Empirical correction (ABSPACK) includes:
- Absorption correction using spherical harmonics
- Frame scaling
- Detector area scaling
;
_oxdiff_exptl_absorpt_empirical_full_max 3.360
_oxdiff_exptl_absorpt_empirical_full_min 0.435

loop_
_space_group_symop_operation_xyz
'x, y, z'
'-x, y+1/2, -z'

loop_
_atom_site_label
_atom_site_type_symbol
_atom_site_fract_x
_atom_site_fract_y
_atom_site_fract_z
_atom_site_U_iso_or_equiv
_atom_site_adp_type
_atom_site_occupancy
_atom_site_site_symmetry_order
_atom_site_calc_flag
_atom_site_refinement_flags_posn
_atom_site_refinement_flags_adp
_atom_site_refinement_flags_occupancy
_atom_site_disorder_assembly
_atom_site_disorder_group
Br2 Br 0.77777(5) 0.13374(19) 0.62871(3) 0.02657(18) Uani 1 1 d . . . . .
Br1 Br -0.23330(6) 0.8848(2) 0.88908(3) 0.0326(2) Uani 1 1 d . . . . .
S2 S 0.25484(12) 0.1115(4) 0.53700(6) 0.0168(3) Uani 1 1 d . . . . .
S1 S 0.29086(13) 1.0191(4) 0.95498(6) 0.0187(4) Uani 1 1 d . . . . .
O8 O 0.2285(4) 0.5343(10) 0.67717(18) 0.0171(11) Uani 1 1 d . . . . .
H8 H 0.290514 0.543903 0.696794 0.026 Uiso 1 1 calc R U . . .
O4 O 0.4566(4) 0.5413(11) 0.71088(18) 0.0189(11) Uani 1 1 d . . . . .
O7 O 0.0211(3) 0.3121(10) 0.63372(18) 0.0158(8) Uani 1 1 d . U . . .
O6 O 0.0273(3) -0.0831(11) 0.71345(18) 0.0182(11) Uani 1 1 d . . . . .
O5 O 0.1186(4) -0.3178(11) 0.78807(18) 0.0195(12) Uani 1 1 d . . . . .
O1 O 0.3201(4) 1.3862(12) 0.80831(18) 0.0195(11) Uani 1 1 d . . . . .
H1 H 0.258911 1.451590 0.803307 0.029 Uiso 1 1 calc R U . . .
O3 O 0.5304(4) 0.7589(11) 0.79104(19) 0.0195(12) Uani 1 1 d . . . . .
O2 O 0.5243(4) 1.1807(11) 0.86177(18) 0.0196(12) Uani 1 1 d . . . . .
C1 C 0.1473(6) 0.9897(14) 0.9320(2) 0.0159(15) Uani 1 1 d . . . . .
C3 C -0.0306(5) 1.1257(18) 0.8813(3) 0.0210(16) Uani 1 1 d . . . . .
H3 H -0.074691 1.238411 0.855895 0.025 Uiso 1 1 calc R U . . .
C24 C 0.1176(5) 0.1511(14) 0.6490(2) 0.0129(14) Uani 1 1 d . . . . .
H24 H 0.109664 -0.003291 0.624028 0.015 Uiso 1 1 calc R U . . .
C23 C 0.0140(6) 0.4316(17) 0.5819(3) 0.0233(18) Uani 1 1 d . . . . .
H23 H -0.054014 0.499528 0.564868 0.028 Uiso 1 1 calc R U . . .
C27 C 0.0369(5) -0.2712(15) 0.7540(3) 0.0179(16) Uani 1 1 d . . . . .
C26 C 0.1249(5) 0.0652(14) 0.7109(2) 0.0138(9) Uani 1 1 d . U . . .
H26A H 0.189423 -0.042003 0.723439 0.017 Uiso 1 1 calc R U . . .
H26B H 0.129786 0.216579 0.736006 0.017 Uiso 1 1 calc R U . . .
C15 C 0.6226(6) 0.1321(17) 0.6042(2) 0.0205(16) Uani 1 1 d . . . . .
C18 C 0.3979(5) 0.1270(17) 0.5651(2) 0.0169(14) Uani 1 1 d . . . . .
C4 C -0.0760(5) 0.9241(17) 0.9066(3) 0.0211(17) Uani 1 1 d . . . . .
C2 C 0.0813(5) 1.1594(16) 0.8940(3) 0.0199(16) Uani 1 1 d . . . . .
H2 H 0.112927 1.295876 0.877110 0.024 Uiso 1 1 calc R U . . .
C13 C 0.5309(5) 0.5787(15) 0.7507(3) 0.0184(16) Uani 1 1 d . . . . .
C6 C 0.0994(6) 0.7841(17) 0.9562(3) 0.0229(17) Uani 1 1 d . . . . .
H6 H 0.143029 0.668074 0.981014 0.028 Uiso 1 1 calc R U . . .
C12 C 0.4313(5) 0.9143(14) 0.7863(2) 0.0142(14) Uani 1 1 d . . . . .
H12A H 0.367188 0.806432 0.772999 0.017 Uiso 1 1 calc R U . . .
H12B H 0.431273 1.055855 0.759027 0.017 Uiso 1 1 calc R U . . .
C16 C 0.5739(5) 0.3295(16) 0.5665(3) 0.0183(16) Uani 1 1 d . . . . .
H16 H 0.616135 0.462244 0.555252 0.022 Uiso 1 1 calc R U . . .
C5 C -0.0139(6) 0.7511(17) 0.9435(3) 0.0227(17) Uani 1 1 d . . . . .
H5 H -0.046674 0.614421 0.959685 0.027 Uiso 1 1 calc R U . . .
C11 C 0.4297(5) 1.0220(14) 0.8454(2) 0.0123(9) Uani 1 1 d . U . . .
H11 H 0.434673 0.875576 0.872470 0.015 Uiso 1 1 calc R U . . .
C20 C 0.5622(6) -0.0591(17) 0.6231(3) 0.0215(17) Uani 1 1 d . . . . .
H20 H 0.595883 -0.186190 0.648694 0.026 Uiso 1 1 calc R U . . .
C28 C -0.0708(6) -0.4057(19) 0.7507(3) 0.0276(19) Uani 1 1 d . . . . .
H28A H -0.123632 -0.282541 0.759141 0.041 Uiso 1 1 calc R U . . .
H28B H -0.062484 -0.545530 0.778313 0.041 Uiso 1 1 calc R U . . .
H28C H -0.095452 -0.475187 0.712700 0.041 Uiso 1 1 calc R U . . .
C10 C 0.3261(5) 1.1743(14) 0.8471(2) 0.0152(15) Uani 1 1 d . . . . .
H10 H 0.262249 1.060663 0.835374 0.018 Uiso 1 1 calc R U . . .
C9 C 0.5268(5) 1.3246(15) 0.9108(3) 0.0197(16) Uani 1 1 d . . . . .
H9 H 0.593620 1.397483 0.928139 0.024 Uiso 1 1 calc R U . . .
C8 C 0.4438(5) 1.3680(17) 0.9352(3) 0.0210(16) Uani 1 1 d . . . . .
H8A H 0.454731 1.459724 0.969777 0.025 Uiso 1 1 calc R U . . .
C22 C 0.0937(5) 0.4608(15) 0.5534(3) 0.0187(16) Uani 1 1 d . . . . .
H22 H 0.077771 0.532205 0.516516 0.022 Uiso 1 1 calc R U . . .
C19 C 0.4489(6) -0.0610(16) 0.6034(3) 0.0204(16) Uani 1 1 d . . . . .
H19 H 0.406949 -0.190295 0.616186 0.025 Uiso 1 1 calc R U . . .
C17 C 0.4623(5) 0.3232(15) 0.5465(3) 0.0171(15) Uani 1 1 d . . . . .
H17 H 0.429205 0.449351 0.520451 0.021 Uiso 1 1 calc R U . . .
C14 C 0.6378(6) 0.4324(16) 0.7599(3) 0.0208(6) Uani 1 1 d . U . . .
H14A H 0.633022 0.279806 0.782923 0.031 Uiso 1 1 calc R U . . .
H14B H 0.695594 0.543367 0.779417 0.031 Uiso 1 1 calc R U . . .
H14C H 0.652917 0.380567 0.723339 0.031 Uiso 1 1 calc R U . . .
C25 C 0.2188(5) 0.2995(14) 0.6426(3) 0.0147(15) Uani 1 1 d . . . . .
H25 H 0.283643 0.189375 0.654851 0.018 Uiso 1 1 calc R U . . .
C21 C 0.2100(5) 0.3818(15) 0.5786(2) 0.0155(14) Uani 1 1 d . . . . .
H21 H 0.257961 0.532656 0.577267 0.019 Uiso 1 1 calc R U . . .
C7 C 0.3302(6) 1.2732(16) 0.9087(3) 0.0181(9) Uani 1 1 d . U . . .
H7 H 0.279201 1.420014 0.907099 0.022 Uiso 1 1 calc R U . . .

loop_
_atom_site_aniso_label
_atom_site_aniso_U_11
_atom_site_aniso_U_22
_atom_site_aniso_U_33
_atom_site_aniso_U_23
_atom_site_aniso_U_13
_atom_site_aniso_U_12
Br2 0.0111(3) 0.0353(4) 0.0347(3) -0.0026(3) 0.0078(2) -0.0021(3)
Br1 0.0144(3) 0.0439(5) 0.0413(3) -0.0004(4) 0.0098(3) -0.0087(3)
S2 0.0135(6) 0.0178(8) 0.0202(5) -0.0043(7) 0.0063(5) -0.0030(7)
S1 0.0126(6) 0.0247(8) 0.0207(6) 0.0049(7) 0.0076(5) 0.0028(7)
O8 0.019(2) 0.010(2) 0.0229(18) -0.0064(19) 0.0051(16) 0.0022(19)
O4 0.0116(19) 0.024(3) 0.0240(18) -0.006(2) 0.0099(15) -0.005(2)
O7 0.0118(12) 0.0173(14) 0.0190(12) 0.0011(11) 0.0049(10) -0.0001(11)
O6 0.0102(18) 0.019(3) 0.0269(19) 0.005(2) 0.0066(15) 0.001(2)
O5 0.020(2) 0.019(3) 0.0215(18) 0.003(2) 0.0066(16) 0.002(2)
O1 0.0135(19) 0.019(2) 0.0264(19) 0.006(2) 0.0061(16) 0.000(2)
O3 0.0071(18) 0.025(3) 0.028(2) -0.006(2) 0.0082(16) -0.002(2)
O2 0.0118(18) 0.027(3) 0.0218(17) -0.005(2) 0.0077(15) -0.007(2)
C1 0.024(3) 0.005(3) 0.021(2) -0.001(3) 0.011(2) 0.002(3)
C3 0.017(3) 0.017(3) 0.029(3) 0.003(3) 0.004(2) 0.001(3)
C24 0.008(2) 0.012(3) 0.018(2) 0.000(3) 0.0034(19) 0.002(3)
C23 0.018(3) 0.018(4) 0.030(3) 0.000(3) -0.004(3) 0.007(3)
C27 0.018(3) 0.017(3) 0.022(2) 0.001(3) 0.012(2) -0.001(3)
C26 0.0127(14) 0.0136(15) 0.0155(13) 0.0000(12) 0.0040(11) -0.0001(12)
C15 0.025(3) 0.018(3) 0.019(2) -0.001(3) 0.006(2) -0.008(3)
C18 0.017(3) 0.014(3) 0.021(2) -0.004(3) 0.006(2) -0.001(3)
C4 0.015(3) 0.023(4) 0.029(3) -0.006(3) 0.011(2) -0.002(3)
C2 0.012(3) 0.019(4) 0.031(3) 0.004(3) 0.010(2) -0.002(3)
C13 0.019(3) 0.019(4) 0.020(2) 0.002(3) 0.011(2) -0.004(3)
C6 0.028(3) 0.023(4) 0.022(3) 0.003(3) 0.014(2) 0.003(3)
C12 0.007(2) 0.015(3) 0.022(2) -0.001(3) 0.0065(19) -0.002(3)
C16 0.015(3) 0.018(4) 0.024(3) -0.002(3) 0.011(2) 0.000(3)
C5 0.026(3) 0.017(3) 0.031(3) -0.002(3) 0.018(2) -0.007(3)
C11 0.0120(14) 0.0118(14) 0.0135(13) 0.0009(12) 0.0034(11) -0.0007(12)
C20 0.022(3) 0.022(4) 0.023(2) 0.002(3) 0.008(2) 0.007(3)
C28 0.021(3) 0.031(4) 0.031(3) 0.010(3) 0.005(3) -0.010(3)
C10 0.012(3) 0.011(3) 0.022(2) 0.004(3) 0.000(2) -0.001(3)
C9 0.016(3) 0.017(4) 0.024(3) -0.003(3) -0.001(2) 0.000(3)
C8 0.022(3) 0.021(3) 0.019(2) -0.005(3) 0.000(2) 0.005(3)
C22 0.016(3) 0.017(3) 0.024(3) 0.003(3) 0.003(2) -0.003(3)
C19 0.021(3) 0.018(3) 0.024(2) 0.000(3) 0.008(2) -0.008(3)
C17 0.018(3) 0.017(3) 0.018(2) 0.000(3) 0.009(2) 0.000(3)
C14 0.0206(8) 0.0211(8) 0.0210(8) -0.0003(7) 0.0048(6) 0.0001(7)
C25 0.008(2) 0.017(3) 0.021(2) -0.007(3) 0.005(2) -0.002(2)
C21 0.014(3) 0.011(3) 0.022(2) -0.008(3) 0.005(2) -0.004(3)
C7 0.0179(14) 0.0182(15) 0.0186(14) 0.0012(12) 0.0047(11) -0.0012(12)

loop_
_atom_type_symbol
_atom_type_description
_atom_type_scat_dispersion_real
_atom_type_scat_dispersion_imag
_atom_type_scat_source
C C 0.0181 0.0091 'International Tables Vol C Tables 4.2.6.8 and 6.1.1.4'
H H 0.0000 0.0000 'International Tables Vol C Tables 4.2.6.8 and 6.1.1.4'
Br Br -0.6763 1.2805 'International Tables Vol C Tables 4.2.6.8 and 6.1.1.4'
O O 0.0492 0.0322 'International Tables Vol C Tables 4.2.6.8 and 6.1.1.4'
S S 0.3331 0.5567 'International Tables Vol C Tables 4.2.6.8 and 6.1.1.4'

loop_
_geom_angle_atom_site_label_1
_geom_angle_atom_site_label_2
_geom_angle_atom_site_label_3
_geom_angle
_geom_angle_site_symmetry_1
_geom_angle_site_symmetry_3
_geom_angle_publ_flag
C18 S2 C21 98.9(3) . . ?
C1 S1 C7 104.6(3) . . ?
C25 O8 H8 109.5 . . ?
C23 O7 C24 112.7(5) . . ?
C27 O6 C26 116.7(5) . . ?
C10 O1 H1 109.5 . . ?
C13 O3 C12 116.7(5) . . ?
C9 O2 C11 114.6(5) . . ?
C2 C1 S1 125.2(6) . . ?
C6 C1 S1 115.4(5) . . ?
C6 C1 C2 119.4(6) . . ?
C4 C3 H3 120.4 . . ?
C4 C3 C2 119.2(7) . . ?
C2 C3 H3 120.4 . . ?
O7 C24 H24 109.3 . . ?
O7 C24 C26 107.1(5) . . ?
O7 C24 C25 111.1(6) . . ?
C26 C24 H24 109.3 . . ?
C25 C24 H24 109.3 . . ?
C25 C24 C26 110.8(5) . . ?
O7 C23 H23 116.8 . . ?
C22 C23 O7 126.5(6) . . ?
C22 C23 H23 116.8 . . ?
O6 C27 C28 109.9(5) . . ?
O5 C27 O6 124.6(7) . . ?
O5 C27 C28 125.4(7) . . ?
O6 C26 C24 107.7(4) . . ?
O6 C26 H26A 110.2 . . ?
O6 C26 H26B 110.2 . . ?
C24 C26 H26A 110.2 . . ?
C24 C26 H26B 110.2 . . ?
H26A C26 H26B 108.5 . . ?
C16 C15 Br2 118.4(6) . . ?
C20 C15 Br2 119.8(5) . . ?
C20 C15 C16 121.9(6) . . ?
C19 C18 S2 120.6(6) . . ?
C19 C18 C17 118.9(6) . . ?
C17 C18 S2 120.4(5) . . ?
C3 C4 Br1 118.4(5) . . ?
C5 C4 Br1 119.3(6) . . ?
C5 C4 C3 122.3(7) . . ?
C1 C2 H2 119.9 . . ?
C3 C2 C1 120.3(7) . . ?
C3 C2 H2 119.9 . . ?
O4 C13 O3 124.3(7) . . ?
O4 C13 C14 123.9(7) . . ?
O3 C13 C14 111.8(5) . . ?
C1 C6 H6 119.9 . . ?
C1 C6 C5 120.2(7) . . ?
C5 C6 H6 119.9 . . ?
O3 C12 H12A 110.3 . . ?
O3 C12 H12B 110.3 . . ?
O3 C12 C11 107.2(4) . . ?
H12A C12 H12B 108.5 . . ?
C11 C12 H12A 110.3 . . ?
C11 C12 H12B 110.3 . . ?
C15 C16 H16 120.6 . . ?
C17 C16 C15 118.8(7) . . ?
C17 C16 H16 120.6 . . ?
C4 C5 C6 118.6(7) . . ?
C4 C5 H5 120.7 . . ?
C6 C5 H5 120.7 . . ?
O2 C11 C12 107.4(5) . . ?
O2 C11 H11 108.5 . . ?
O2 C11 C10 111.4(6) . . ?
C12 C11 H11 108.5 . . ?
C12 C11 C10 112.4(5) . . ?
C10 C11 H11 108.5 . . ?
C15 C20 H20 120.5 . . ?
C15 C20 C19 118.9(7) . . ?
C19 C20 H20 120.5 . . ?
C27 C28 H28A 109.5 . . ?
C27 C28 H28B 109.5 . . ?
C27 C28 H28C 109.5 . . ?
H28A C28 H28B 109.5 . . ?
H28A C28 H28C 109.5 . . ?
H28B C28 H28C 109.5 . . ?
O1 C10 C11 108.1(5) . . ?
O1 C10 H10 109.6 . . ?
O1 C10 C7 110.7(6) . . ?
C11 C10 H10 109.6 . . ?
C11 C10 C7 109.1(5) . . ?
C7 C10 H10 109.6 . . ?
O2 C9 H9 117.2 . . ?
C8 C9 O2 125.7(6) . . ?
C8 C9 H9 117.2 . . ?
C9 C8 H8A 119.2 . . ?
C9 C8 C7 121.6(6) . . ?
C7 C8 H8A 119.2 . . ?
C23 C22 H22 119.0 . . ?
C23 C22 C21 122.0(6) . . ?
C21 C22 H22 119.0 . . ?
C18 C19 C20 121.0(7) . . ?
C18 C19 H19 119.5 . . ?
C20 C19 H19 119.5 . . ?
C18 C17 H17 119.7 . . ?
C16 C17 C18 120.5(6) . . ?
C16 C17 H17 119.7 . . ?
C13 C14 H14A 109.5 . . ?
C13 C14 H14B 109.5 . . ?
C13 C14 H14C 109.5 . . ?
H14A C14 H14B 109.5 . . ?
H14A C14 H14C 109.5 . . ?
H14B C14 H14C 109.5 . . ?
O8 C25 C24 109.7(5) . . ?
O8 C25 H25 109.8 . . ?
O8 C25 C21 108.0(6) . . ?
C24 C25 H25 109.8 . . ?
C24 C25 C21 109.7(5) . . ?
C21 C25 H25 109.8 . . ?
S2 C21 H21 108.7 . . ?
C22 C21 S2 110.9(4) . . ?
C22 C21 C25 109.5(5) . . ?
C22 C21 H21 108.7 . . ?
C25 C21 S2 110.3(5) . . ?
C25 C21 H21 108.7 . . ?
S1 C7 H7 108.5 . . ?
C10 C7 S1 111.9(5) . . ?
C10 C7 H7 108.5 . . ?
C8 C7 S1 108.7(5) . . ?
C8 C7 C10 110.6(6) . . ?
C8 C7 H7 108.5 . . ?

loop_
_geom_bond_atom_site_label_1
_geom_bond_atom_site_label_2
_geom_bond_distance
_geom_bond_site_symmetry_2
_geom_bond_publ_flag
Br2 C15 1.905(7) . ?
Br1 C4 1.931(7) . ?
S2 C18 1.777(6) . ?
S2 C21 1.848(7) . ?
S1 C1 1.770(7) . ?
S1 C7 1.829(8) . ?
O8 H8 0.8200 . ?
O8 C25 1.446(8) . ?
O4 C13 1.197(7) . ?
O7 C24 1.442(8) . ?
O7 C23 1.358(8) . ?
O6 C27 1.347(9) . ?
O6 C26 1.444(8) . ?
O5 C27 1.191(8) . ?
O1 H1 0.8200 . ?
O1 C10 1.413(9) . ?
O3 C13 1.328(9) . ?
O3 C12 1.455(8) . ?
O2 C11 1.420(8) . ?
O2 C9 1.369(9) . ?
C1 C2 1.395(9) . ?
C1 C6 1.388(11) . ?
C3 H3 0.9300 . ?
C3 C4 1.370(12) . ?
C3 C2 1.377(9) . ?
C24 H24 0.9800 . ?
C24 C26 1.516(8) . ?
C24 C25 1.506(9) . ?
C23 H23 0.9300 . ?
C23 C22 1.317(10) . ?
C27 C28 1.497(10) . ?
C26 H26A 0.9700 . ?
C26 H26B 0.9700 . ?
C15 C16 1.403(10) . ?
C15 C20 1.363(11) . ?
C18 C19 1.386(10) . ?
C18 C17 1.409(10) . ?
C4 C5 1.370(11) . ?
C2 H2 0.9300 . ?
C13 C14 1.506(10) . ?
C6 H6 0.9300 . ?
C6 C5 1.395(11) . ?
C12 H12A 0.9700 . ?
C12 H12B 0.9700 . ?
C12 C11 1.508(8) . ?
C16 H16 0.9300 . ?
C16 C17 1.377(9) . ?
C5 H5 0.9300 . ?
C11 H11 0.9800 . ?
C11 C10 1.516(9) . ?
C20 H20 0.9300 . ?
C20 C19 1.396(10) . ?
C28 H28A 0.9600 . ?
C28 H28B 0.9600 . ?
C28 H28C 0.9600 . ?
C10 H10 0.9800 . ?
C10 C7 1.535(9) . ?
C9 H9 0.9300 . ?
C9 C8 1.301(10) . ?
C8 H8A 0.9300 . ?
C8 C7 1.510(9) . ?
C22 H22 0.9300 . ?
C22 C21 1.510(9) . ?
C19 H19 0.9300 . ?
C17 H17 0.9300 . ?
C14 H14A 0.9600 . ?
C14 H14B 0.9600 . ?
C14 H14C 0.9600 . ?
C25 H25 0.9800 . ?
C25 C21 1.554(9) . ?
C21 H21 0.9800 . ?
C7 H7 0.9800 . ?

loop_
_geom_torsion_atom_site_label_1
_geom_torsion_atom_site_label_2
_geom_torsion_atom_site_label_3
_geom_torsion_atom_site_label_4
_geom_torsion
_geom_torsion_site_symmetry_1
_geom_torsion_site_symmetry_2
_geom_torsion_site_symmetry_3
_geom_torsion_site_symmetry_4
_geom_torsion_publ_flag
Br2 C15 C16 C17 177.1(5) . . . . ?
Br2 C15 C20 C19 -178.3(5) . . . . ?
Br1 C4 C5 C6 -179.2(6) . . . . ?
S2 C18 C19 C20 176.2(6) . . . . ?
S2 C18 C17 C16 -177.4(5) . . . . ?
S1 C1 C2 C3 -176.6(6) . . . . ?
S1 C1 C6 C5 176.6(6) . . . . ?
O8 C25 C21 S2 156.3(4) . . . . ?
O8 C25 C21 C22 -81.3(7) . . . . ?
O7 C24 C26 O6 60.7(7) . . . . ?
O7 C24 C25 O8 56.7(6) . . . . ?
O7 C24 C25 C21 -61.8(7) . . . . ?
O7 C23 C22 C21 -5.7(13) . . . . ?
O1 C10 C7 S1 160.3(4) . . . . ?
O1 C10 C7 C8 -78.4(7) . . . . ?
O3 C12 C11 O2 60.9(7) . . . . ?
O3 C12 C11 C10 -176.3(6) . . . . ?
O2 C11 C10 O1 60.1(6) . . . . ?
O2 C11 C10 C7 -60.3(7) . . . . ?
O2 C9 C8 C7 -3.8(13) . . . . ?
C1 S1 C7 C10 -73.5(5) . . . . ?
C1 S1 C7 C8 164.0(5) . . . . ?
C1 C6 C5 C4 0.4(11) . . . . ?
C3 C4 C5 C6 0.8(12) . . . . ?
C24 O7 C23 C22 -16.4(11) . . . . ?
C24 C25 C21 S2 -84.1(6) . . . . ?
C24 C25 C21 C22 38.3(8) . . . . ?
C23 O7 C24 C26 171.3(6) . . . . ?
C23 O7 C24 C25 50.1(7) . . . . ?
C23 C22 C21 S2 115.3(7) . . . . ?
C23 C22 C21 C25 -6.7(10) . . . . ?
C27 O6 C26 C24 150.2(6) . . . . ?
C26 O6 C27 O5 1.9(10) . . . . ?
C26 O6 C27 C28 -179.9(6) . . . . ?
C26 C24 C25 O8 -62.3(7) . . . . ?
C26 C24 C25 C21 179.2(6) . . . . ?
C15 C16 C17 C18 2.2(10) . . . . ?
C15 C20 C19 C18 0.2(11) . . . . ?
C18 S2 C21 C22 165.9(5) . . . . ?
C18 S2 C21 C25 -72.6(5) . . . . ?
C4 C3 C2 C1 0.1(11) . . . . ?
C2 C1 C6 C5 -1.3(11) . . . . ?
C2 C3 C4 Br1 178.9(6) . . . . ?
C2 C3 C4 C5 -1.1(12) . . . . ?
C13 O3 C12 C11 158.0(6) . . . . ?
C6 C1 C2 C3 1.0(11) . . . . ?
C12 O3 C13 O4 1.4(10) . . . . ?
C12 O3 C13 C14 179.6(6) . . . . ?
C12 C11 C10 O1 -60.5(7) . . . . ?
C12 C11 C10 C7 179.1(6) . . . . ?
C16 C15 C20 C19 1.4(11) . . . . ?
C11 O2 C9 C8 -15.0(10) . . . . ?
C11 C10 C7 S1 -80.9(6) . . . . ?
C11 C10 C7 C8 40.5(8) . . . . ?
C20 C15 C16 C17 -2.6(11) . . . . ?
C9 O2 C11 C12 170.7(6) . . . . ?
C9 O2 C11 C10 47.2(7) . . . . ?
C9 C8 C7 S1 112.5(7) . . . . ?
C9 C8 C7 C10 -10.7(11) . . . . ?
C19 C18 C17 C16 -0.7(10) . . . . ?
C17 C18 C19 C20 -0.5(11) . . . . ?
C25 C24 C26 O6 -178.0(5) . . . . ?
C21 S2 C18 C19 106.3(6) . . . . ?
C21 S2 C18 C17 -77.0(6) . . . . ?
C7 S1 C1 C2 -9.9(7) . . . . ?
C7 S1 C1 C6 172.4(5) . . . . ?

loop_
_twin_individual_id
_twin_individual_mass_fraction_refined
1 0.95(4)
2 0.05(4)
